data_4331150
loop_
_publ_author_name
'Ivan \<Salitro\<s'
'Roman Bo\<ca'
'Radovan Herchel'
'J\'an Moncol'
'Ivan Nemec'
'Mario Ruben'
'Franz Renz'

_publ_section_title
;
 Mixed-Valence Heptanuclear Iron Complexes with Ferromagnetic Interaction
;
_journal_name_full 'Inorganic Chemistry'
_journal_page_first 12755
_journal_page_last 12767
_journal_paper_doi 10.1021/ic3015833
_journal_volume 51
_journal_year 2012
_chemical_formula_moiety '(C132 H150 Fe7 N24 O24 2+), 2(Cl 1-), 10(H2 O)'
_chemical_formula_sum 'C132 H170 Cl2 Fe7 N24 O34'
_chemical_formula_weight 3098.77
_chemical_name_common '[Fe^II^{(CN)Fe^III^(msalept)}~6~]Cl~2~.10H~2~O'
_chemical_name_systematic
;
 ?
;
_space_group_IT_number 148
_symmetry_cell_setting trigonal
_symmetry_space_group_name_Hall '-R 3'
_symmetry_space_group_name_H-M 'R -3 :H'
_atom_sites_solution_hydrogens geom
_atom_sites_solution_primary direct
_atom_sites_solution_secondary difmap
_audit_creation_method SHELXL-97
_cell_angle_alpha 90.00
_cell_angle_beta 90.00
_cell_angle_gamma 120.00
_cell_formula_units_Z 3
_cell_length_a 29.4119(3)
_cell_length_b 29.4119(3)
_cell_length_c 15.4350(2)
_cell_measurement_reflns_used 4736
_cell_measurement_temperature 100(2)
_cell_measurement_theta_max 27.5
_cell_measurement_theta_min 4.15
_cell_volume 11563.3(2)
_computing_cell_refinement 'CrysAlis RED'
_computing_data_collection 'CrysAlis CCD'
_computing_data_reduction 'CrysAlis RED'
_computing_structure_refinement 'SHELXL-97 (Sheldrick, 2008)'
_computing_structure_solution 'SHELXS-97 (Sheldrick, 2008)'
_diffrn_ambient_temperature 100(2)
_diffrn_measured_fraction_theta_full 0.995
_diffrn_measured_fraction_theta_max 0.995
_diffrn_measurement_device_type 'Oxford Diffraction Gemini R CCD '
_diffrn_measurement_method
;
Rotation method data acquisition using \w and \f scans
;
_diffrn_radiation_monochromator graphite
_diffrn_radiation_source 'fine-focus sealed tube'
_diffrn_radiation_type MoK\a
_diffrn_radiation_wavelength 0.71073
_diffrn_reflns_av_R_equivalents 0.0634
_diffrn_reflns_av_sigmaI/netI 0.0399
_diffrn_reflns_limit_h_max 36
_diffrn_reflns_limit_h_min -36
_diffrn_reflns_limit_k_max 36
_diffrn_reflns_limit_k_min -36
_diffrn_reflns_limit_l_max 19
_diffrn_reflns_limit_l_min -19
_diffrn_reflns_number 77716
_diffrn_reflns_theta_full 26.37
_diffrn_reflns_theta_max 26.37
_diffrn_reflns_theta_min 4.15
_exptl_absorpt_coefficient_mu 0.752
_exptl_absorpt_correction_T_max 0.996
_exptl_absorpt_correction_T_min 0.846
_exptl_absorpt_correction_type analytical
_exptl_absorpt_process_details '(Clark & Reid, 1995)'
_exptl_crystal_colour black
_exptl_crystal_density_diffrn 1.335
_exptl_crystal_description block
_exptl_crystal_F_000 4854
_exptl_crystal_size_max 0.23
_exptl_crystal_size_mid 0.15
_exptl_crystal_size_min 0.15
_refine_diff_density_max 0.405
_refine_diff_density_min -0.194
_refine_diff_density_rms 0.046
_refine_ls_extinction_method none
_refine_ls_goodness_of_fit_ref 1.047
_refine_ls_hydrogen_treatment constr
_refine_ls_matrix_type full
_refine_ls_number_parameters 284
_refine_ls_number_reflns 5242
_refine_ls_number_restraints 0
_refine_ls_restrained_S_all 1.047
_refine_ls_R_factor_all 0.0664
_refine_ls_R_factor_gt 0.0426
_refine_ls_shift/su_max 0.001
_refine_ls_shift/su_mean 0.000
_refine_ls_structure_factor_coef Fsqd
_refine_ls_weighting_details 'calc w=1/[\s^2^(Fo^2^)+(0.0637P)^2^] where P=(Fo^2^+2Fc^2^)/3'
_refine_ls_weighting_scheme calc
_refine_ls_wR_factor_gt 0.1135
_refine_ls_wR_factor_ref 0.1180
_reflns_number_gt 3257
_reflns_number_total 5242
_reflns_threshold_expression >2sigma(I)
_cod_data_source_file ic3015833_si_002_6.cif
_cod_data_source_block 3b
_cod_original_sg_symbol_H-M 'R -3'
_cod_database_code 4331150

loop_
_symmetry_equiv_pos_as_xyz
'x, y, z'
'-y, x-y, z'
'-x+y, -x, z'
'x+2/3, y+1/3, z+1/3'
'-y+2/3, x-y+1/3, z+1/3'
'-x+y+2/3, -x+1/3, z+1/3'
'x+1/3, y+2/3, z+2/3'
'-y+1/3, x-y+2/3, z+2/3'
'-x+y+1/3, -x+2/3, z+2/3'
'-x, -y, -z'
'y, -x+y, -z'
'x-y, x, -z'
'-x+2/3, -y+1/3, -z+1/3'
'y+2/3, -x+y+1/3, -z+1/3'
'x-y+2/3, x+1/3, -z+1/3'
'-x+1/3, -y+2/3, -z+2/3'
'y+1/3, -x+y+2/3, -z+2/3'
'x-y+1/3, x+2/3, -z+2/3'

loop_
_atom_site_label
_atom_site_type_symbol
_atom_site_fract_x
_atom_site_fract_y
_atom_site_fract_z
_atom_site_U_iso_or_equiv
_atom_site_adp_type
_atom_site_occupancy
_atom_site_symmetry_multiplicity
_atom_site_calc_flag
_atom_site_refinement_flags
Fe1 Fe 1.0000 0.0000 0.0000 0.0375(2) Uani 1 6 d S
Fe2 Fe 0.982108(14) 0.130618(14) 0.19097(2) 0.05097(14) Uani 1 1 d .
N1 N 0.99988(8) 0.08420(9) 0.11527(14) 0.0547(5) Uani 1 1 d .
N13 N 0.97201(10) 0.17236(11) 0.09084(14) 0.0637(6) Uani 1 1 d .
N16 N 0.90049(9) 0.07701(10) 0.15337(16) 0.0687(7) Uani 1 1 d .
H16A H 0.8804 0.0863 0.1854 0.082 Uiso 1 1 calc R
N20 N 0.96793(9) 0.08091(9) 0.29783(14) 0.0595(6) Uani 1 1 d .
O1 O 1.05555(7) 0.18224(7) 0.19265(12) 0.0585(5) Uani 1 1 d .
O2 O 0.96661(7) 0.17223(7) 0.27209(11) 0.0622(5) Uani 1 1 d .
O3 O 1.15723(8) 0.24749(8) 0.24292(15) 0.0775(6) Uani 1 1 d .
O4 O 1.00134(9) 0.26986(9) 0.32225(15) 0.0849(6) Uani 1 1 d .
C1 C 1.00094(9) 0.05319(10) 0.07119(15) 0.0427(5) Uani 1 1 d .
C2 C 1.07883(11) 0.23160(11) 0.16865(17) 0.0579(7) Uani 1 1 d .
C3 C 1.13080(12) 0.26624(12) 0.1954(2) 0.0663(8) Uani 1 1 d .
C4 C 1.15634(15) 0.31815(13) 0.1725(3) 0.0902(10) Uani 1 1 d .
H4 H 1.1903 0.3404 0.1923 0.108 Uiso 1 1 calc R
C5 C 1.13176(19) 0.33793(15) 0.1197(3) 0.1091(13) Uani 1 1 d .
H5 H 1.1489 0.3733 0.1050 0.131 Uiso 1 1 calc R
C6 C 1.08312(17) 0.30521(15) 0.0905(2) 0.0921(11) Uani 1 1 d .
H6 H 1.0675 0.3183 0.0534 0.111 Uiso 1 1 calc R
C7 C 1.05501(13) 0.25226(12) 0.11352(19) 0.0667(8) Uani 1 1 d .
C8 C 1.00372(14) 0.22056(13) 0.07614(18) 0.0681(8) Uani 1 1 d .
H8 H 0.9927 0.2372 0.0371 0.082 Uiso 1 1 calc R
C9 C 0.91984(14) 0.14633(15) 0.0496(2) 0.0862(10) Uani 1 1 d .
H9A H 0.9234 0.1542 -0.0119 0.103 Uiso 1 1 calc R
H9B H 0.8982 0.1592 0.0749 0.103 Uiso 1 1 calc R
C10 C 0.89429(14) 0.08797(15) 0.0632(2) 0.0874(10) Uani 1 1 d .
H10A H 0.8573 0.0714 0.0489 0.105 Uiso 1 1 calc R
H10B H 0.9103 0.0737 0.0253 0.105 Uiso 1 1 calc R
C11 C 0.87827(12) 0.01935(12) 0.1672(2) 0.0815(10) Uani 1 1 d .
H11A H 0.8948 0.0069 0.1266 0.098 Uiso 1 1 calc R
H11B H 0.8411 0.0015 0.1539 0.098 Uiso 1 1 calc R
C12 C 0.88513(13) 0.00421(13) 0.2569(2) 0.0786(9) Uani 1 1 d .
H12A H 0.8662 -0.0338 0.2608 0.094 Uiso 1 1 calc R
H12B H 0.8690 0.0171 0.2974 0.094 Uiso 1 1 calc R
C13 C 0.94086(12) 0.02396(11) 0.2851(2) 0.0704(8) Uani 1 1 d .
H13A H 0.9411 0.0069 0.3388 0.084 Uiso 1 1 calc R
H13B H 0.9591 0.0154 0.2415 0.084 Uiso 1 1 calc R
C14 C 0.98034(12) 0.09895(12) 0.37533(18) 0.0646(7) Uani 1 1 d .
H14 H 0.9776 0.0756 0.4185 0.078 Uiso 1 1 calc R
C15 C 0.99802(11) 0.15193(12) 0.40042(17) 0.0633(7) Uani 1 1 d .
C16 C 1.02095(14) 0.16906(14) 0.48405(19) 0.0842(10) Uani 1 1 d .
H16 H 1.0245 0.1458 0.5203 0.101 Uiso 1 1 calc R
C17 C 1.03751(15) 0.21836(15) 0.5112(2) 0.0905(11) Uani 1 1 d .
H17 H 1.0537 0.2294 0.5649 0.109 Uiso 1 1 calc R
C18 C 1.03042(13) 0.25242(13) 0.4595(2) 0.0783(9) Uani 1 1 d .
H18 H 1.0408 0.2860 0.4797 0.094 Uiso 1 1 calc R
C19 C 1.00848(11) 0.23781(12) 0.37938(19) 0.0648(8) Uani 1 1 d .
C20 C 0.99065(10) 0.18617(11) 0.34838(17) 0.0575(7) Uani 1 1 d .
C21 C 1.14509(16) 0.24156(15) 0.3331(2) 0.0961(11) Uani 1 1 d .
H21A H 1.1524 0.2747 0.3569 0.144 Uiso 1 1 calc R
H21B H 1.1661 0.2297 0.3622 0.144 Uiso 1 1 calc R
H21C H 1.1086 0.2163 0.3410 0.144 Uiso 1 1 calc R
C22 C 1.0353(2) 0.32429(16) 0.3288(3) 0.1333(17) Uani 1 1 d .
H22A H 1.0291 0.3367 0.3827 0.200 Uiso 1 1 calc R
H22B H 1.0288 0.3416 0.2816 0.200 Uiso 1 1 calc R
H22C H 1.0710 0.3319 0.3266 0.200 Uiso 1 1 calc R

loop_
_atom_site_aniso_label
_atom_site_aniso_U_11
_atom_site_aniso_U_22
_atom_site_aniso_U_33
_atom_site_aniso_U_23
_atom_site_aniso_U_13
_atom_site_aniso_U_12
Fe1 0.0396(3) 0.0396(3) 0.0332(4) 0.000 0.000 0.01981(14)
Fe2 0.0549(2) 0.0539(2) 0.0487(2) -0.01037(16) -0.00622(16) 0.0307(2)
N1 0.0587(14) 0.0551(13) 0.0534(12) -0.0121(11) -0.0042(10) 0.0308(11)
N13 0.0763(16) 0.0751(18) 0.0531(13) -0.0108(12) -0.0130(12) 0.0479(15)
N16 0.0606(15) 0.0759(17) 0.0747(16) -0.0210(13) -0.0096(12) 0.0379(13)
N20 0.0599(14) 0.0553(14) 0.0601(15) -0.0021(11) 0.0005(11) 0.0264(12)
O1 0.0570(11) 0.0493(11) 0.0719(12) -0.0055(9) -0.0076(9) 0.0287(9)
O2 0.0714(12) 0.0705(12) 0.0573(11) -0.0178(9) -0.0094(9) 0.0449(10)
O3 0.0603(12) 0.0698(13) 0.0996(17) -0.0089(11) -0.0044(11) 0.0304(11)
O4 0.0911(16) 0.0784(16) 0.1002(17) -0.0213(13) -0.0148(13) 0.0537(14)
C1 0.0421(13) 0.0475(14) 0.0389(13) 0.0017(11) -0.0013(10) 0.0228(12)
C2 0.0692(18) 0.0576(18) 0.0535(15) -0.0096(13) 0.0011(13) 0.0366(16)
C3 0.0618(19) 0.0587(18) 0.0751(19) -0.0067(15) 0.0056(15) 0.0276(16)
C4 0.081(2) 0.062(2) 0.116(3) -0.005(2) 0.007(2) 0.0265(19)
C5 0.120(4) 0.061(2) 0.128(3) 0.014(2) 0.004(3) 0.031(2)
C6 0.114(3) 0.076(2) 0.096(3) 0.008(2) -0.007(2) 0.054(2)
C7 0.086(2) 0.0600(18) 0.0621(17) 0.0007(14) 0.0014(16) 0.0423(17)
C8 0.093(2) 0.075(2) 0.0544(17) -0.0035(15) -0.0109(16) 0.056(2)
C9 0.090(2) 0.106(3) 0.075(2) -0.0116(18) -0.0319(18) 0.058(2)
C10 0.084(2) 0.103(3) 0.086(2) -0.031(2) -0.0364(19) 0.054(2)
C11 0.0485(17) 0.072(2) 0.107(3) -0.0324(19) -0.0053(16) 0.0180(16)
C12 0.070(2) 0.065(2) 0.086(2) -0.0066(17) 0.0100(17) 0.0230(17)
C13 0.077(2) 0.0510(17) 0.0750(19) -0.0017(14) 0.0106(16) 0.0264(15)
C14 0.076(2) 0.0674(19) 0.0488(16) 0.0049(14) 0.0037(14) 0.0344(16)
C15 0.0667(18) 0.0675(19) 0.0488(16) -0.0035(14) 0.0017(13) 0.0283(15)
C16 0.097(3) 0.085(2) 0.0551(18) -0.0051(16) -0.0055(17) 0.034(2)
C17 0.094(3) 0.093(3) 0.058(2) -0.0216(19) -0.0132(17) 0.027(2)
C18 0.077(2) 0.073(2) 0.072(2) -0.0238(17) -0.0004(17) 0.0279(18)
C19 0.0621(18) 0.0698(19) 0.0638(18) -0.0144(15) 0.0003(14) 0.0339(16)
C20 0.0529(16) 0.0664(18) 0.0515(16) -0.0139(13) 0.0023(12) 0.0286(14)
C21 0.104(3) 0.094(3) 0.090(3) -0.017(2) -0.020(2) 0.050(2)
C22 0.137(4) 0.077(3) 0.164(4) -0.006(3) -0.029(3) 0.037(3)

loop_
_atom_type_symbol
_atom_type_description
_atom_type_scat_dispersion_real
_atom_type_scat_dispersion_imag
_atom_type_scat_source
C C 0.0033 0.0016 'International Tables Vol C Tables 4.2.6.8 and 6.1.1.4'
H H 0.0000 0.0000 'International Tables Vol C Tables 4.2.6.8 and 6.1.1.4'
N N 0.0061 0.0033 'International Tables Vol C Tables 4.2.6.8 and 6.1.1.4'
O O 0.0106 0.0060 'International Tables Vol C Tables 4.2.6.8 and 6.1.1.4'
Fe Fe 0.3463 0.8444 'International Tables Vol C Tables 4.2.6.8 and 6.1.1.4'
Cl Cl 0.1484 0.1585 'International Tables Vol C Tables 4.2.6.8 and 6.1.1.4'

loop_
_geom_angle_atom_site_label_1
_geom_angle_atom_site_label_2
_geom_angle_atom_site_label_3
_geom_angle
_geom_angle_site_symmetry_1
_geom_angle_site_symmetry_3
C1 Fe1 C1 90.08(9) . 12_545
C1 Fe1 C1 89.92(9) . 2_645
C1 Fe1 C1 90.08(9) 12_545 2_645
C1 Fe1 C1 89.92(9) . 3_765
C1 Fe1 C1 180.00(18) 12_545 3_765
C1 Fe1 C1 89.92(9) 2_645 3_765
C1 Fe1 C1 180.00(18) . 10_755
C1 Fe1 C1 89.92(9) 12_545 10_755
C1 Fe1 C1 90.08(9) 2_645 10_755
C1 Fe1 C1 90.08(9) 3_765 10_755
C1 Fe1 C1 90.08(9) . 11_665
C1 Fe1 C1 89.92(9) 12_545 11_665
C1 Fe1 C1 180.0(3) 2_645 11_665
C1 Fe1 C1 90.08(9) 3_765 11_665
C1 Fe1 C1 89.92(9) 10_755 11_665
O1 Fe2 O2 91.06(8) . .
O1 Fe2 N1 88.50(8) . .
O2 Fe2 N1 174.90(8) . .
O1 Fe2 N13 88.82(9) . .
O2 Fe2 N13 87.69(8) . .
N1 Fe2 N13 97.37(9) . .
O1 Fe2 N20 107.02(8) . .
O2 Fe2 N20 84.59(8) . .
N1 Fe2 N20 90.68(9) . .
N13 Fe2 N20 162.46(10) . .
O1 Fe2 N16 165.13(9) . .
O2 Fe2 N16 96.06(8) . .
N1 Fe2 N16 85.55(9) . .
N13 Fe2 N16 78.47(10) . .
N20 Fe2 N16 86.70(9) . .
C1 N1 Fe2 168.6(2) . .
C8 N13 C9 119.8(3) . .
C8 N13 Fe2 123.3(2) . .
C9 N13 Fe2 115.6(2) . .
C10 N16 C11 110.7(2) . .
C10 N16 Fe2 107.8(2) . .
C11 N16 Fe2 118.56(18) . .
C10 N16 H16A 106.3 . .
C11 N16 H16A 106.3 . .
Fe2 N16 H16A 106.3 . .
C14 N20 C13 118.5(2) . .
C14 N20 Fe2 121.75(19) . .
C13 N20 Fe2 119.72(18) . .
C2 O1 Fe2 129.02(17) . .
C20 O2 Fe2 120.38(16) . .
C3 O3 C21 114.5(3) . .
C19 O4 C22 117.9(3) . .
N1 C1 Fe1 177.7(2) . .
O1 C2 C3 119.7(3) . .
O1 C2 C7 123.2(3) . .
C3 C2 C7 117.1(3) . .
C4 C3 O3 118.8(3) . .
C4 C3 C2 121.5(3) . .
O3 C3 C2 119.6(3) . .
C3 C4 C5 120.4(4) . .
C3 C4 H4 119.8 . .
C5 C4 H4 119.8 . .
C6 C5 C4 119.1(4) . .
C6 C5 H5 120.4 . .
C4 C5 H5 120.4 . .
C5 C6 C7 122.6(4) . .
C5 C6 H6 118.7 . .
C7 C6 H6 118.7 . .
C6 C7 C2 119.2(3) . .
C6 C7 C8 117.7(3) . .
C2 C7 C8 123.1(3) . .
N13 C8 C7 126.8(3) . .
N13 C8 H8 116.6 . .
C7 C8 H8 116.6 . .
N13 C9 C10 109.2(3) . .
N13 C9 H9A 109.8 . .
C10 C9 H9A 109.8 . .
N13 C9 H9B 109.8 . .
C10 C9 H9B 109.8 . .
H9A C9 H9B 108.3 . .
N16 C10 C9 109.7(3) . .
N16 C10 H10A 109.7 . .
C9 C10 H10A 109.7 . .
N16 C10 H10B 109.7 . .
C9 C10 H10B 109.7 . .
H10A C10 H10B 108.2 . .
N16 C11 C12 114.9(2) . .
N16 C11 H11A 108.5 . .
C12 C11 H11A 108.5 . .
N16 C11 H11B 108.5 . .
C12 C11 H11B 108.5 . .
H11A C11 H11B 107.5 . .
C11 C12 C13 115.8(3) . .
C11 C12 H12A 108.3 . .
C13 C12 H12A 108.3 . .
C11 C12 H12B 108.3 . .
C13 C12 H12B 108.3 . .
H12A C12 H12B 107.4 . .
N20 C13 C12 110.2(3) . .
N20 C13 H13A 109.6 . .
C12 C13 H13A 109.6 . .
N20 C13 H13B 109.6 . .
C12 C13 H13B 109.6 . .
H13A C13 H13B 108.1 . .
N20 C14 C15 125.2(3) . .
N20 C14 H14 117.4 . .
C15 C14 H14 117.4 . .
C20 C15 C16 119.0(3) . .
C20 C15 C14 122.1(2) . .
C16 C15 C14 118.7(3) . .
C17 C16 C15 121.0(3) . .
C17 C16 H16 119.5 . .
C15 C16 H16 119.5 . .
C16 C17 C18 119.9(3) . .
C16 C17 H17 120.0 . .
C18 C17 H17 120.0 . .
C19 C18 C17 121.2(3) . .
C19 C18 H18 119.4 . .
C17 C18 H18 119.4 . .
C18 C19 O4 125.1(3) . .
C18 C19 C20 120.5(3) . .
O4 C19 C20 114.5(2) . .
O2 C20 C15 122.8(2) . .
O2 C20 C19 118.9(3) . .
C15 C20 C19 118.3(3) . .
O3 C21 H21A 109.5 . .
O3 C21 H21B 109.5 . .
H21A C21 H21B 109.5 . .
O3 C21 H21C 109.5 . .
H21A C21 H21C 109.5 . .
H21B C21 H21C 109.5 . .
O4 C22 H22A 109.5 . .
O4 C22 H22B 109.5 . .
H22A C22 H22B 109.5 . .
O4 C22 H22C 109.5 . .
H22A C22 H22C 109.5 . .
H22B C22 H22C 109.5 . .

loop_
_geom_bond_atom_site_label_1
_geom_bond_atom_site_label_2
_geom_bond_distance
_geom_bond_site_symmetry_2
Fe1 C1 1.901(3) .
Fe1 C1 1.901(3) 12_545
Fe1 C1 1.901(3) 2_645
Fe1 C1 1.901(3) 3_765
Fe1 C1 1.901(3) 10_755
Fe1 C1 1.901(3) 11_665
Fe2 O1 1.9215(18) .
Fe2 O2 1.9574(17) .
Fe2 N1 2.053(2) .
Fe2 N13 2.085(2) .
Fe2 N20 2.103(2) .
Fe2 N16 2.191(2) .
N1 C1 1.151(3) .
N13 C8 1.268(4) .
N13 C9 1.473(4) .
N16 C10 1.461(4) .
N16 C11 1.497(4) .
N16 H16A 0.9100 .
N20 C14 1.285(3) .
N20 C13 1.464(3) .
O1 C2 1.311(3) .
O2 C20 1.328(3) .
O3 C3 1.369(4) .
O3 C21 1.426(4) .
O4 C19 1.381(4) .
O4 C22 1.404(5) .
C2 C3 1.410(4) .
C2 C7 1.418(4) .
C3 C4 1.368(4) .
C4 C5 1.395(5) .
C4 H4 0.9300 .
C5 C6 1.341(5) .
C5 H5 0.9300 .
C6 C7 1.396(4) .
C6 H6 0.9300 .
C7 C8 1.439(4) .
C8 H8 0.9300 .
C9 C10 1.505(5) .
C9 H9A 0.9700 .
C9 H9B 0.9700 .
C10 H10A 0.9700 .
C10 H10B 0.9700 .
C11 C12 1.498(5) .
C11 H11A 0.9700 .
C11 H11B 0.9700 .
C12 C13 1.504(4) .
C12 H12A 0.9700 .
C12 H12B 0.9700 .
C13 H13A 0.9700 .
C13 H13B 0.9700 .
C14 C15 1.428(4) .
C14 H14 0.9300 .
C15 C20 1.387(4) .
C15 C16 1.426(4) .
C16 C17 1.345(5) .
C16 H16 0.9300 .
C17 C18 1.376(5) .
C17 H17 0.9300 .
C18 C19 1.361(4) .
C18 H18 0.9300 .
C19 C20 1.419(4) .
C21 H21A 0.9600 .
C21 H21B 0.9600 .
C21 H21C 0.9600 .
C22 H22A 0.9600 .
C22 H22B 0.9600 .
C22 H22C 0.9600 .

loop_
_geom_torsion_atom_site_label_1
_geom_torsion_atom_site_label_2
_geom_torsion_atom_site_label_3
_geom_torsion_atom_site_label_4
_geom_torsion
_geom_torsion_site_symmetry_1
O1 Fe2 N1 C1 -170.1(10) .
O2 Fe2 N1 C1 104.9(13) .
N13 Fe2 N1 C1 -81.5(10) .
N20 Fe2 N1 C1 82.9(10) .
N16 Fe2 N1 C1 -3.7(10) .
O1 Fe2 N13 C8 -21.5(2) .
O2 Fe2 N13 C8 69.6(2) .
N1 Fe2 N13 C8 -109.9(2) .
N20 Fe2 N13 C8 133.4(3) .
N16 Fe2 N13 C8 166.2(3) .
O1 Fe2 N13 C9 171.8(2) .
O2 Fe2 N13 C9 -97.1(2) .
N1 Fe2 N13 C9 83.5(2) .
N20 Fe2 N13 C9 -33.2(4) .
N16 Fe2 N13 C9 -0.4(2) .
O1 Fe2 N16 C10 -6.8(4) .
O2 Fe2 N16 C10 111.41(19) .
N1 Fe2 N16 C10 -73.4(2) .
N13 Fe2 N16 C10 25.02(19) .
N20 Fe2 N16 C10 -164.4(2) .
O1 Fe2 N16 C11 120.0(3) .
O2 Fe2 N16 C11 -121.8(2) .
N1 Fe2 N16 C11 53.3(2) .
N13 Fe2 N16 C11 151.8(2) .
N20 Fe2 N16 C11 -37.6(2) .
O1 Fe2 N20 C14 54.9(2) .
O2 Fe2 N20 C14 -34.6(2) .
N1 Fe2 N20 C14 143.5(2) .
N13 Fe2 N20 C14 -98.9(4) .
N16 Fe2 N20 C14 -131.0(2) .
O1 Fe2 N20 C13 -128.3(2) .
O2 Fe2 N20 C13 142.3(2) .
N1 Fe2 N20 C13 -39.6(2) .
N13 Fe2 N20 C13 78.0(4) .
N16 Fe2 N20 C13 45.9(2) .
O2 Fe2 O1 C2 -61.8(2) .
N1 Fe2 O1 C2 123.3(2) .
N13 Fe2 O1 C2 25.9(2) .
N20 Fe2 O1 C2 -146.5(2) .
N16 Fe2 O1 C2 56.9(4) .
O1 Fe2 O2 C20 -56.2(2) .
N1 Fe2 O2 C20 28.7(11) .
N13 Fe2 O2 C20 -145.0(2) .
N20 Fe2 O2 C20 50.8(2) .
N16 Fe2 O2 C20 136.9(2) .
Fe2 N1 C1 Fe1 -27(6) .
C1 Fe1 C1 N1 70(6) 12_545
C1 Fe1 C1 N1 -20(6) 2_645
C1 Fe1 C1 N1 -110(6) 3_765
C1 Fe1 C1 N1 -144(100) 10_755
C1 Fe1 C1 N1 160(6) 11_665
Fe2 O1 C2 C3 163.62(19) .
Fe2 O1 C2 C7 -18.8(4) .
C21 O3 C3 C4 101.0(3) .
C21 O3 C3 C2 -81.1(3) .
O1 C2 C3 C4 -179.3(3) .
C7 C2 C3 C4 3.0(4) .
O1 C2 C3 O3 2.9(4) .
C7 C2 C3 O3 -174.8(3) .
O3 C3 C4 C5 176.1(3) .
C2 C3 C4 C5 -1.7(5) .
C3 C4 C5 C6 -1.1(6) .
C4 C5 C6 C7 2.6(6) .
C5 C6 C7 C2 -1.3(5) .
C5 C6 C7 C8 -178.2(4) .
O1 C2 C7 C6 -179.1(3) .
C3 C2 C7 C6 -1.5(4) .
O1 C2 C7 C8 -2.3(4) .
C3 C2 C7 C8 175.3(3) .
C9 N13 C8 C7 177.4(3) .
Fe2 N13 C8 C7 11.3(4) .
C6 C7 C8 N13 -178.1(3) .
C2 C7 C8 N13 5.0(5) .
C8 N13 C9 C10 169.1(3) .
Fe2 N13 C9 C10 -23.7(3) .
C11 N16 C10 C9 -176.5(3) .
Fe2 N16 C10 C9 -45.3(3) .
N13 C9 C10 N16 45.7(4) .
C10 N16 C11 C12 177.0(3) .
Fe2 N16 C11 C12 51.7(3) .
N16 C11 C12 C13 -64.3(4) .
C14 N20 C13 C12 110.9(3) .
Fe2 N20 C13 C12 -66.1(3) .
C11 C12 C13 N20 70.0(3) .
C13 N20 C14 C15 -168.1(3) .
Fe2 N20 C14 C15 8.8(4) .
N20 C14 C15 C20 17.4(5) .
N20 C14 C15 C16 -166.7(3) .
C20 C15 C16 C17 -3.0(5) .
C14 C15 C16 C17 -179.0(3) .
C15 C16 C17 C18 2.7(6) .
C16 C17 C18 C19 -2.4(6) .
C17 C18 C19 O4 -178.0(3) .
C17 C18 C19 C20 2.2(5) .
C22 O4 C19 C18 26.3(5) .
C22 O4 C19 C20 -153.9(3) .
Fe2 O2 C20 C15 -43.4(3) .
Fe2 O2 C20 C19 138.2(2) .
C16 C15 C20 O2 -175.7(3) .
C14 C15 C20 O2 0.2(4) .
C16 C15 C20 C19 2.7(4) .
C14 C15 C20 C19 178.6(3) .
C18 C19 C20 O2 176.0(3) .
O4 C19 C20 O2 -3.8(4) .
C18 C19 C20 C15 -2.4(4) .
O4 C19 C20 C15 177.7(2) .
